data_4509868
loop_
_publ_author_name
'Niekiel, Felicitas'
'Stock, Norbert'

_publ_section_title
;
 Discovery of New Calcium Etidronates Employing Ultrasound Adapted
 High-Throughput Methods
;
_journal_issue 2
_journal_name_full 'Crystal Growth &amp; Design'
_journal_page_first 599
_journal_paper_doi 10.1021/cg401459a
_journal_volume 14
_journal_year 2014
_chemical_formula_moiety '(K +), (Ca 2+), (C2 O7 P2 3-), O 2'
_chemical_formula_sum 'C2 Ca K O9 P2'
_chemical_formula_weight 309.14
_chemical_name_systematic 'aqua-1-hydroxy-1,1-(hydrogendiphosphonato)ethane-calcium potassium hydrate'
_space_group_IT_number 14
_symmetry_cell_setting monoclinic
_symmetry_Int_Tables_number 14
_symmetry_space_group_name_Hall '-P 2ybc'
_symmetry_space_group_name_H-M 'P 1 21/c 1'
_audit_creation_date 2013-08-13
_audit_creation_method 'Created with CONVERT.DLL (www.crystalimpact.com)'
_audit_update_record 2013-08-13
_cell_angle_alpha 90.000
_cell_angle_beta 94.012(7)
_cell_angle_gamma 90.000
_cell_formula_units_Z 4
_cell_length_a 11.3975(8)
_cell_length_b 5.7560(4)
_cell_length_c 15.4086(10)
_cell_volume 1008.39(12)
_diffrn_ambient_pressure 1013
_diffrn_ambient_temperature 77
_diffrn_radiation_probe x-ray
_diffrn_radiation_type synchrotron
_diffrn_radiation_wavelength 0.825986
_diffrn_source synchrotron
_diffrn_source_type 'PETRA P08'
_exptl_crystal_colour white
_exptl_crystal_recrystallization_method water
_cod_data_source_file cg401459a_si_004.cif
_cod_data_source_block publication_text
_cod_original_cell_volume 1008.4(1)
_cod_original_sg_symbol_Hall -P_2ybc
_cod_original_sg_symbol_H-M 'P 21/c'
_cod_original_formula_sum 'C2 Ca1 K1 O9 P2 '
_cod_database_code 4509868

loop_
_symmetry_equiv_pos_site_id
_symmetry_equiv_pos_as_xyz
1 x,y,z
2 -x,1/2+y,1/2-z
3 -x,-y,-z
4 x,1/2-y,1/2+z

loop_
_atom_site_label
_atom_site_type_symbol
_atom_site_symmetry_multiplicity
_atom_site_fract_x
_atom_site_fract_y
_atom_site_fract_z
_atom_site_occupancy
_atom_site_B_iso_or_equiv
C1 C 4 0.2749(22) 0.1588(45) 0.4454(15) 1.000 1.9(14)
C2 C 4 0.3905(23) 0.2865(58) 0.4406(30) 1.000 1.9(14)
Ca1 Ca 4 0.0887(11) 0.7361(35) 0.4476(76) 1.000 1.12(42)
K1 K 4 0.1278(12) 0.7872(26) 0.1955(8) 1.000 0.23(42)
O1 O 4 0.134(3) 0.4923(59) 0.5554(29) 1.000 1.70(42)
O3 O 4 0.1299(24) 0.0217(32) 0.5522(31) 1.000 1.70(42)
O5 O 4 0.0805(18) 0.0607(40) 0.3522(27) 1.000 1.70(42)
O4 O 4 0.1065(18) 0.4782(29) 0.3309(13) 1.000 1.70(42)
O2 O 4 0.2777(21) 0.2858(82) 0.6290(12) 1.000 1.70(42)
O6 O 4 0.2701(32) 0.1876(71) 0.2799(22) 1.000 1.70(42)
O7 O 4 0.3027(37) -0.0865(29) 0.4441(23) 1.000 1.70(42)
OW1 O 4 0.3830(31) 0.7187(73) 0.1714(20) 1.000 1.70(42)
OW2 O 4 0.4808(30) 0.6771(69) 0.3554(18) 1.000 1.70(42)
P2 P 4 0.1728(10) 0.2519(24) 0.3481(11) 1.000 1.53(39)
P1 P 4 0.1928(10) 0.2509(27) 0.5458(7) 1.000 1.53(39)

loop_
_atom_type_symbol
_atom_type_radius_bond
P 1.200
O 1.200
C 1.200
Ca 1.200
K 1.200
